data_7222539
loop_
_publ_author_name
'Stock, N.'

_publ_section_title
;
 Synthesis and characterization of Mn6 (P O4)4 * H2 O, a new metal(II)
 phosphate hydrate
;
_journal_name_full
;
Zeitschrift fuer Naturforschung, Teil B. Anorganische Chemie, Organische 
Chemie (42,1987-)
;
_journal_page_first 187
_journal_page_last 192
_journal_volume 57
_journal_year 2002
_chemical_formula_sum 'H2 Mn6 O17 P4'
_chemical_name_systematic 'Mn6 (P O4)4 (H2 O)'
_space_group_IT_number 9
_symmetry_space_group_name_Hall 'C -2yc'
_symmetry_space_group_name_H-M 'C 1 c 1'
_cell_angle_alpha 90
_cell_angle_beta 92.616
_cell_angle_gamma 90
_cell_formula_units_Z 4
_cell_length_a 9.3418
_cell_length_b 17.4368
_cell_length_c 8.1515
_cell_volume 1326.423
_citation_journal_id_ASTM ZNBSEN
_cod_data_source_file Stock_ZNBSEN_2002_416.cif
_cod_data_source_block H2Mn6O17P4
_cod_database_code 7222539

loop_
_symmetry_equiv_pos_as_xyz
x,y,z
x,-y,z+1/2
x+1/2,y+1/2,z
x+1/2,-y+1/2,z+1/2

loop_
_atom_site_label
_atom_site_type_symbol
_atom_site_fract_x
_atom_site_fract_y
_atom_site_fract_z
_atom_site_occupancy
_atom_site_U_iso_or_equiv
P3 P+5 1.0471 0.03192 0.1906 1 0.0
O12 O-2 0.9844 0.0882 0.3153 1 0.0
H1 H+1 0.803 0.411 -0.127 1 0.0
O3 O-2 0.1632 0.2409 0.1723 1 0.0
O6 O-2 0.6608 0.331 0.2867 1 0.0
H2 H+1 0.803 0.422 0.081 1 0.0
O7 O-2 0.6746 0.1855 0.3295 1 0.0
O8 O-2 0.6573 0.2359 0.0525 1 0.0
Mn2 Mn+2 0.44189 0.37259 0.33718 1 0.0
O4 O-2 0.3928 0.2527 0.3472 1 0.0
Mn4 Mn+2 1.00677 0.31184 0.02754 1 0.0
O5 O-2 0.884 0.261 0.2229 1 0.0
O10 O-2 1.1952 0.0034 0.2485 1 0.0
Mn6 Mn+2 0.58987 0.11989 0.10064 1 0.0
O2 O-2 0.3832 0.3079 0.0712 1 0.0
O13 O-2 1.1244 0.4108 0.1228 1 0.0
O15 O-2 1.1452 0.5346 0.2723 1 0.0
Mn5 Mn+2 0.76873 0.41511 0.42468 1 0.0
P2 P+5 0.7205 0.25519 0.225 1 0.0
O1 O-2 0.3745 0.1617 0.1083 1 0.0
O9 O-2 1.0646 0.0748 0.0263 1 0.0
O17 O-2 0.8174 0.3949 -0.017 1 0.0
P1 P+5 0.3265 0.23956 0.173 1 0.0
O11 O-2 0.9436 -0.0354 0.1632 1 0.0
P4 P+5 1.1213 0.44964 0.2902 1 0.0
Mn1 Mn+2 0.79924 0.08221 0.46039 1 0.0
O16 O-2 0.9822 0.4328 0.3743 1 0.0
Mn3 Mn+2 1.04152 0.20312 0.37429 1 0.0
O14 O-2 1.2404 0.4188 0.4128 1 0.0
